data_7112222
loop_
_publ_author_name
'Yongfa Xie'
'Yoshiaki Shuku'
'Michio M. Matsushita'
'Kunio Awaga'

_publ_section_title
;
 Thiadiazole dioxide-fused picene: acceptor ability, anion radical
 formation, and n-type charge transport characteristics
;
_journal_name_full Chem.Commun.
_journal_page_first 4178
_journal_paper_doi 10.1039/C3CC49500K
_journal_volume 50
_journal_year 2014
_chemical_formula_moiety 'C22 H12 N2 O2 S '
_chemical_formula_sum 'C22 H12 N2 O2 S'
_chemical_formula_weight 368.41
_space_group_IT_number 2
_symmetry_cell_setting triclinic
_symmetry_Int_Tables_number 2
_symmetry_space_group_name_Hall '-P 1'
_symmetry_space_group_name_H-M 'P -1'
_cell_angle_alpha 97.969(9)
_cell_angle_beta 92.937(8)
_cell_angle_gamma 97.683(9)
_cell_formula_units_Z 2
_cell_length_a 7.175(4)
_cell_length_b 10.612(5)
_cell_length_c 10.682(5)
_cell_measurement_reflns_used 2206
_cell_measurement_temperature 173.1
_cell_measurement_theta_max 27.5
_cell_measurement_theta_min 3.2
_cell_volume 796.2(7)
_computing_cell_refinement CrystalClear
_computing_data_collection CrystalClear
_computing_data_reduction CrystalStructure
_computing_publication_material 'CrystalStructure 3.8'
_computing_structure_refinement SHELXL
_computing_structure_solution SHELXS97
_diffrn_ambient_temperature 173.1
_diffrn_detector_area_resol_mean 7.31
_diffrn_measured_fraction_theta_full 0.964
_diffrn_measured_fraction_theta_max 0.916
_diffrn_measurement_device_type 'Rigaku Saturn'
_diffrn_measurement_method \w
_diffrn_radiation_type 'Mo K\a'
_diffrn_radiation_wavelength 0.71070
_diffrn_reflns_av_R_equivalents 0.027
_diffrn_reflns_limit_h_max 9
_diffrn_reflns_limit_h_min -9
_diffrn_reflns_limit_k_max 13
_diffrn_reflns_limit_k_min -12
_diffrn_reflns_limit_l_max 11
_diffrn_reflns_limit_l_min -13
_diffrn_reflns_number 6224
_diffrn_reflns_theta_full 27.00
_diffrn_reflns_theta_max 27.48
_exptl_absorpt_coefficient_mu 0.225
_exptl_absorpt_correction_type none
_exptl_crystal_colour red
_exptl_crystal_density_diffrn 1.537
_exptl_crystal_density_method 'not measured'
_exptl_crystal_description prism
_exptl_crystal_F_000 380.00
_exptl_crystal_size_max 0.14
_exptl_crystal_size_mid 0.04
_exptl_crystal_size_min 0.01
_refine_diff_density_max 0.48
_refine_diff_density_min -0.32
_refine_ls_extinction_method none
_refine_ls_goodness_of_fit_ref 1.049
_refine_ls_hydrogen_treatment refall
_refine_ls_number_parameters 245
_refine_ls_number_reflns 3354
_refine_ls_R_factor_gt 0.0535
_refine_ls_shift/su_max 0.0000
_refine_ls_structure_factor_coef Fsqd
_refine_ls_weighting_details 'w = 1/[\s^2^(Fo^2^)+(0.0896P)^2^+0.0178P] where P=(Fo^2^+2Fc^2^)/3'
_refine_ls_weighting_scheme calc
_refine_ls_wR_factor_ref 0.1515
_reflns_number_gt 2447
_reflns_number_total 3354
_reflns_threshold_expression F^2^>2.0\s(F^2^)
_cod_data_source_file c3cc49500k.txt
_cod_data_source_block '__PTDAO2(b)'
_cod_original_formula_sum 'C22 H12 N2 O2 S '
_cod_database_code 7112222

loop_
_symmetry_equiv_pos_site_id
_symmetry_equiv_pos_as_xyz
1 +X,+Y,+Z
2 -X,-Y,-Z

loop_
_atom_site_label
_atom_site_type_symbol
_atom_site_fract_x
_atom_site_fract_y
_atom_site_fract_z
_atom_site_U_iso_or_equiv
_atom_site_adp_type
_atom_site_occupancy
_atom_site_symmetry_multiplicity
_atom_site_calc_flag
_atom_site_refinement_flags
S(1) S 0.21600(10) 0.70291(5) 0.70519(5) 0.0340(2) Uani 1.00 1 d .
O(1) O 0.3796(2) 0.67347(16) 0.77005(15) 0.0478(5) Uani 1.00 1 d .
O(2) O 0.0404(2) 0.62436(16) 0.71121(17) 0.0479(5) Uani 1.00 1 d .
N(1) N 0.1913(2) 0.85657(17) 0.75035(16) 0.0276(4) Uani 1.00 1 d .
N(2) N 0.2597(2) 0.70979(17) 0.55456(16) 0.0287(4) Uani 1.00 1 d .
C(1) C 0.2547(2) 0.82651(19) 0.53469(19) 0.0205(4) Uani 1.00 1 d .
C(2) C 0.2838(2) 0.87520(19) 0.41571(18) 0.0190(4) Uani 1.00 1 d .
C(3) C 0.3200(2) 0.7936(2) 0.30241(18) 0.0204(4) Uani 1.00 1 d .
C(4) C 0.3322(3) 0.6612(2) 0.2938(2) 0.0276(5) Uani 1.00 1 d .
C(5) C 0.3681(3) 0.5910(2) 0.1820(2) 0.0284(5) Uani 1.00 1 d .
C(6) C 0.3915(3) 0.6481(2) 0.0716(2) 0.0293(5) Uani 1.00 1 d .
C(7) C 0.3808(3) 0.7753(2) 0.07595(19) 0.0258(4) Uani 1.00 1 d .
C(8) C 0.3468(2) 0.8509(2) 0.19003(19) 0.0226(4) Uani 1.00 1 d .
C(9) C 0.3391(3) 0.9832(2) 0.19487(19) 0.0264(5) Uani 1.00 1 d .
C(10) C 0.3043(3) 1.0581(2) 0.3028(2) 0.0246(4) Uani 1.00 1 d .
C(11) C 0.2726(2) 1.0065(2) 0.41644(19) 0.0199(4) Uani 1.00 1 d .
C(12) C 0.2323(2) 1.09236(19) 0.53136(18) 0.0190(4) Uani 1.00 1 d .
C(13) C 0.2162(3) 1.2226(2) 0.5223(2) 0.0256(4) Uani 1.00 1 d .
C(14) C 0.1791(3) 1.3054(2) 0.6245(2) 0.0272(5) Uani 1.00 1 d .
C(15) C 0.1574(2) 1.2671(2) 0.74463(19) 0.0215(4) Uani 1.00 1 d .
C(16) C 0.1211(3) 1.3554(2) 0.8493(2) 0.0258(4) Uani 1.00 1 d .
C(17) C 0.0981(3) 1.3185(2) 0.9652(2) 0.0261(4) Uani 1.00 1 d .
C(18) C 0.1134(3) 1.1913(2) 0.98116(19) 0.0256(4) Uani 1.00 1 d .
C(19) C 0.1486(3) 1.1026(2) 0.88207(19) 0.0236(4) Uani 1.00 1 d .
C(20) C 0.1709(2) 1.13676(19) 0.75922(18) 0.0189(4) Uani 1.00 1 d .
C(21) C 0.2071(2) 1.05033(19) 0.64911(18) 0.0180(4) Uani 1.00 1 d .
C(22) C 0.2153(2) 0.91515(19) 0.65272(18) 0.0201(4) Uani 1.00 1 d .
H(1) H 0.3010 0.6224 0.3750 0.032 Uiso 1.00 1 c R
H(2) H 0.3630 0.4986 0.1808 0.033 Uiso 1.00 1 c R
H(3) H 0.4213 0.6015 0.0004 0.033 Uiso 1.00 1 c R
H(4) H 0.4059 0.8176 -0.0011 0.030 Uiso 1.00 1 c R
H(5) H 0.3649 1.0196 0.1150 0.031 Uiso 1.00 1 c R
H(6) H 0.3051 1.1425 0.3004 0.030 Uiso 1.00 1 c R
H(7) H 0.2323 1.2517 0.4436 0.031 Uiso 1.00 1 c R
H(8) H 0.1768 1.3973 0.6203 0.032 Uiso 1.00 1 c R
H(9) H 0.1156 1.4399 0.8400 0.030 Uiso 1.00 1 c R
H(10) H 0.0783 1.3761 1.0421 0.029 Uiso 1.00 1 c R
H(11) H 0.0816 1.1605 1.0673 0.029 Uiso 1.00 1 c R
H(12) H 0.1547 1.0171 0.8979 0.028 Uiso 1.00 1 c R

loop_
_atom_site_aniso_label
_atom_site_aniso_U_11
_atom_site_aniso_U_22
_atom_site_aniso_U_33
_atom_site_aniso_U_12
_atom_site_aniso_U_13
_atom_site_aniso_U_23
S(1) 0.0627(4) 0.0219(3) 0.0211(3) 0.0143(2) 0.0087(2) 0.0059(2)
O(1) 0.0854(15) 0.0419(10) 0.0246(8) 0.0357(10) 0.0018(8) 0.0097(7)
O(2) 0.0756(14) 0.0260(9) 0.0427(10) -0.0016(9) 0.0188(9) 0.0106(7)
N(1) 0.0450(11) 0.0204(9) 0.0198(9) 0.0108(8) 0.0063(8) 0.0043(7)
N(2) 0.0461(12) 0.0214(9) 0.0203(9) 0.0094(8) 0.0040(8) 0.0041(7)
C(1) 0.0230(10) 0.0212(10) 0.0174(10) 0.0055(8) 0.0009(8) 0.0009(8)
C(2) 0.0187(10) 0.0217(10) 0.0164(10) 0.0039(8) -0.0001(7) 0.0014(7)
C(3) 0.0178(10) 0.0253(10) 0.0177(10) 0.0047(8) -0.0017(7) 0.0009(8)
C(4) 0.0313(12) 0.0287(11) 0.0228(11) 0.0083(9) 0.0011(9) 0.0001(9)
C(5) 0.0335(12) 0.0260(11) 0.0258(11) 0.0104(9) 0.0018(9) -0.0017(9)
C(6) 0.0265(12) 0.0407(13) 0.0202(11) 0.0115(10) 0.0010(8) -0.0029(9)
C(7) 0.0253(11) 0.0364(12) 0.0152(10) 0.0043(9) 0.0009(8) 0.0019(8)
C(8) 0.0178(10) 0.0309(11) 0.0184(10) 0.0033(8) 0.0004(8) 0.0019(8)
C(9) 0.0293(12) 0.0329(12) 0.0179(10) 0.0030(9) 0.0025(8) 0.0076(8)
C(10) 0.0296(12) 0.0229(10) 0.0221(10) 0.0040(9) 0.0020(8) 0.0056(8)
C(11) 0.0169(10) 0.0238(10) 0.0180(10) 0.0030(8) -0.0003(7) 0.0004(8)
C(12) 0.0174(10) 0.0208(10) 0.0183(10) 0.0023(8) 0.0010(7) 0.0020(8)
C(13) 0.0335(12) 0.0219(10) 0.0231(11) 0.0069(9) 0.0029(9) 0.0055(8)
C(14) 0.0363(13) 0.0171(10) 0.0287(12) 0.0057(9) 0.0025(9) 0.0031(8)
C(15) 0.0235(11) 0.0192(10) 0.0214(10) 0.0040(8) 0.0001(8) 0.0005(8)
C(16) 0.0295(12) 0.0174(10) 0.0291(12) 0.0047(8) -0.0002(9) -0.0021(8)
C(17) 0.0263(12) 0.0277(11) 0.0215(11) 0.0039(9) 0.0008(8) -0.0058(8)
C(18) 0.0278(11) 0.0276(11) 0.0209(10) 0.0047(9) 0.0037(8) 0.0007(8)
C(19) 0.0296(11) 0.0222(10) 0.0201(10) 0.0062(8) 0.0048(8) 0.0035(8)
C(20) 0.0169(10) 0.0203(10) 0.0186(10) 0.0024(8) -0.0004(7) 0.0005(8)
C(21) 0.0168(10) 0.0196(10) 0.0167(10) 0.0030(7) 0.0003(7) -0.0003(7)
C(22) 0.0210(10) 0.0203(10) 0.0182(10) 0.0031(8) -0.0007(8) -0.0001(8)

loop_
_atom_type_symbol
_atom_type_description
_atom_type_scat_dispersion_real
_atom_type_scat_dispersion_imag
_atom_type_scat_source
C C 0.003 0.002
;
International Tables for Crystallography
(1992, Vol. C, Tables 4.2.6.8 and 6.1.1.4)
;
H H 0.000 0.000
;
International Tables for Crystallography
(1992, Vol. C, Table 6.1.1.4)
;
N N 0.006 0.003
;
International Tables for Crystallography
(1992, Vol. C, Tables 4.2.6.8 and 6.1.1.4)
;
O O 0.011 0.006
;
International Tables for Crystallography
(1992, Vol. C, Tables 4.2.6.8 and 6.1.1.4)
;
S S 0.125 0.123
;
International Tables for Crystallography
(1992, Vol. C, Tables 4.2.6.8 and 6.1.1.4)
;

loop_
_geom_angle_atom_site_label_1
_geom_angle_atom_site_label_2
_geom_angle_atom_site_label_3
_geom_angle
_geom_angle_publ_flag
O(1) S(1) O(2) 118.62(11) yes
O(1) S(1) N(1) 109.76(9) yes
O(1) S(1) N(2) 108.65(11) yes
O(2) S(1) N(1) 109.06(10) yes
O(2) S(1) N(2) 109.82(10) yes
N(1) S(1) N(2) 99.16(9) yes
S(1) N(1) C(22) 107.17(13) yes
S(1) N(2) C(1) 107.55(14) yes
N(2) C(1) C(2) 126.10(18) yes
N(2) C(1) C(22) 112.99(18) yes
C(2) C(1) C(22) 120.91(17) yes
C(1) C(2) C(3) 122.18(18) yes
C(1) C(2) C(11) 116.16(17) yes
C(3) C(2) C(11) 121.66(18) yes
C(2) C(3) C(4) 125.06(19) yes
C(2) C(3) C(8) 117.84(19) yes
C(4) C(3) C(8) 117.10(18) yes
C(3) C(4) C(5) 121.2(2) yes
C(4) C(5) C(6) 121.2(2) yes
C(5) C(6) C(7) 119.46(19) yes
C(6) C(7) C(8) 120.8(2) yes
C(3) C(8) C(7) 120.3(2) yes
C(3) C(8) C(9) 119.01(18) yes
C(7) C(8) C(9) 120.7(2) yes
C(8) C(9) C(10) 122.1(2) yes
C(9) C(10) C(11) 121.6(2) yes
C(2) C(11) C(10) 117.78(18) yes
C(2) C(11) C(12) 122.78(18) yes
C(10) C(11) C(12) 119.43(18) yes
C(11) C(12) C(13) 119.03(18) yes
C(11) C(12) C(21) 123.11(18) yes
C(13) C(12) C(21) 117.86(17) yes
C(12) C(13) C(14) 121.5(2) yes
C(13) C(14) C(15) 122.1(2) yes
C(14) C(15) C(16) 120.9(2) yes
C(14) C(15) C(20) 118.89(18) yes
C(16) C(15) C(20) 120.22(19) yes
C(15) C(16) C(17) 121.0(2) yes
C(16) C(17) C(18) 119.33(19) yes
C(17) C(18) C(19) 121.5(2) yes
C(18) C(19) C(20) 121.0(2) yes
C(15) C(20) C(19) 116.96(17) yes
C(15) C(20) C(21) 117.98(18) yes
C(19) C(20) C(21) 125.05(19) yes
C(12) C(21) C(20) 121.65(18) yes
C(12) C(21) C(22) 116.11(16) yes
C(20) C(21) C(22) 122.23(18) yes
N(1) C(22) C(1) 113.12(17) yes
N(1) C(22) C(21) 125.99(17) yes
C(1) C(22) C(21) 120.90(17) yes
C(3) C(4) H(1) 114.4 no
C(5) C(4) H(1) 124.2 no
C(4) C(5) H(2) 116.7 no
C(6) C(5) H(2) 121.8 no
C(5) C(6) H(3) 119.9 no
C(7) C(6) H(3) 120.6 no
C(6) C(7) H(4) 119.6 no
C(8) C(7) H(4) 119.4 no
C(8) C(9) H(5) 116.0 no
C(10) C(9) H(5) 121.9 no
C(9) C(10) H(6) 117.8 no
C(11) C(10) H(6) 120.6 no
C(12) C(13) H(7) 118.6 no
C(14) C(13) H(7) 119.9 no
C(13) C(14) H(8) 121.8 no
C(15) C(14) H(8) 115.9 no
C(15) C(16) H(9) 119.9 no
C(17) C(16) H(9) 119.0 no
C(16) C(17) H(10) 124.8 no
C(18) C(17) H(10) 115.7 no
C(17) C(18) H(11) 119.2 no
C(19) C(18) H(11) 119.0 no
C(18) C(19) H(12) 117.9 no
C(20) C(19) H(12) 121.1 no

loop_
_geom_bond_atom_site_label_1
_geom_bond_atom_site_label_2
_geom_bond_distance
_geom_bond_publ_flag
S(1) O(1) 1.425(2) yes
S(1) O(2) 1.4245(19) yes
S(1) N(1) 1.6706(18) yes
S(1) N(2) 1.6646(18) yes
N(1) C(22) 1.294(2) yes
N(2) C(1) 1.290(2) yes
C(1) C(2) 1.451(2) yes
C(1) C(22) 1.527(2) yes
C(2) C(3) 1.443(2) yes
C(2) C(11) 1.406(2) yes
C(3) C(4) 1.410(3) yes
C(3) C(8) 1.429(3) yes
C(4) C(5) 1.373(3) yes
C(5) C(6) 1.406(3) yes
C(6) C(7) 1.357(3) yes
C(7) C(8) 1.414(2) yes
C(8) C(9) 1.406(3) yes
C(9) C(10) 1.361(2) yes
C(10) C(11) 1.416(3) yes
C(11) C(12) 1.489(2) yes
C(12) C(13) 1.418(3) yes
C(12) C(21) 1.404(2) yes
C(13) C(14) 1.364(2) yes
C(14) C(15) 1.408(3) yes
C(15) C(16) 1.415(2) yes
C(15) C(20) 1.429(3) yes
C(16) C(17) 1.360(3) yes
C(17) C(18) 1.402(3) yes
C(18) C(19) 1.373(2) yes
C(19) C(20) 1.420(2) yes
C(20) C(21) 1.445(2) yes
C(21) C(22) 1.449(2) yes
C(4) H(1) 1.033 no
C(5) H(2) 0.974 no
C(6) H(3) 0.899 no
C(7) H(4) 1.003 no
C(9) H(5) 1.000 no
C(14) H(8) 0.985 no
C(16) H(9) 0.921 no
C(17) H(10) 0.982 no
C(18) H(11) 1.044 no
C(19) H(12) 0.951 no

loop_
_geom_contact_atom_site_label_1
_geom_contact_atom_site_label_2
_geom_contact_distance
_geom_contact_site_symmetry_2
O(1) C(6) 3.267(2) 1_556
O(1) C(7) 3.295(2) 1_556
O(1) C(10) 3.596(2) 2_676
O(2) C(16) 3.490(2) 1_545
N(1) C(9) 3.546(2) 2_676
N(2) C(14) 3.572(3) 2_576
C(1) C(10) 3.513(2) 2_676
C(1) C(11) 3.588(2) 2_676
C(1) C(13) 3.360(3) 2_576
C(1) C(14) 3.488(2) 2_576
C(2) C(11) 3.555(2) 2_676
C(2) C(12) 3.452(2) 2_676
C(2) C(14) 3.579(2) 2_576
C(2) C(15) 3.561(2) 2_576
C(3) C(12) 3.565(2) 2_676
C(3) C(15) 3.398(2) 2_576
C(3) C(16) 3.545(2) 2_576
C(3) C(21) 3.550(2) 2_676
C(4) C(14) 3.529(3) 2_676
C(4) C(16) 3.493(3) 2_576
C(5) C(15) 3.536(2) 2_676
C(6) O(1) 3.267(2) 1_554
C(6) C(16) 3.562(3) 2_676
C(6) C(17) 3.585(3) 2_576
C(7) O(1) 3.295(2) 1_554
C(7) C(17) 3.435(2) 2_576
C(7) C(19) 3.434(3) 2_676
C(7) C(20) 3.532(2) 2_676
C(8) C(20) 3.457(2) 2_676
C(8) C(21) 3.513(2) 2_676
C(9) N(1) 3.546(2) 2_676
C(9) C(19) 3.520(3) 2_576
C(9) C(22) 3.478(2) 2_676
C(10) O(1) 3.596(2) 2_676
C(10) C(1) 3.513(2) 2_676
C(10) C(22) 3.423(2) 2_676
C(11) C(1) 3.588(2) 2_676
C(11) C(2) 3.555(2) 2_676
C(11) C(21) 3.432(2) 2_576
C(12) C(2) 3.452(2) 2_676
C(12) C(3) 3.565(2) 2_676
C(13) C(1) 3.360(3) 2_576
C(13) C(22) 3.558(2) 2_576
C(14) N(2) 3.572(3) 2_576
C(14) C(1) 3.488(2) 2_576
C(14) C(2) 3.579(2) 2_576
C(14) C(4) 3.529(3) 2_676
C(15) C(2) 3.561(2) 2_576
C(15) C(3) 3.398(2) 2_576
C(15) C(5) 3.536(2) 2_676
C(16) O(2) 3.490(2) 1_565
C(16) C(3) 3.545(2) 2_576
C(16) C(4) 3.493(3) 2_576
C(16) C(6) 3.562(3) 2_676
C(17) C(6) 3.585(3) 2_576
C(17) C(7) 3.435(2) 2_576
C(19) C(7) 3.434(3) 2_676
C(19) C(9) 3.520(3) 2_576
C(20) C(7) 3.532(2) 2_676
C(20) C(8) 3.457(2) 2_676
C(21) C(3) 3.550(2) 2_676
C(21) C(8) 3.513(2) 2_676
C(21) C(11) 3.432(2) 2_576
C(22) C(9) 3.478(2) 2_676
C(22) C(10) 3.423(2) 2_676
C(22) C(13) 3.558(2) 2_576
S(1) H(4) 3.353 1_556
S(1) H(8) 3.215 1_545
S(1) H(9) 3.327 1_545
S(1) H(11) 3.598 2_577
O(1) H(2) 2.845 2_666
O(1) H(3) 2.690 1_556
O(1) H(4) 2.681 1_556
O(1) H(5) 3.541 2_676
O(1) H(6) 2.983 2_676
O(1) H(8) 3.254 1_545
O(1) H(9) 3.114 1_545
O(2) H(1) 3.330 2_566
O(2) H(2) 3.340 2_566
O(2) H(7) 3.042 2_576
O(2) H(8) 2.791 1_545
O(2) H(9) 2.640 1_545
O(2) H(10) 2.811 2_577
O(2) H(11) 3.290 2_577
N(1) H(4) 3.106 1_556
N(1) H(5) 3.438 2_676
N(1) H(6) 3.576 2_576
N(1) H(7) 3.551 2_576
N(1) H(11) 2.838 2_577
N(2) H(6) 3.482 2_676
N(2) H(8) 3.465 1_545
N(2) H(8) 3.529 2_576
C(1) H(6) 3.490 2_676
C(1) H(7) 3.508 2_576
C(2) H(6) 3.235 .
C(4) H(9) 3.420 2_576
C(5) H(3) 3.205 2_665
C(5) H(9) 3.435 2_576
C(5) H(10) 3.038 1_544
C(6) H(2) 3.585 2_665
C(6) H(3) 3.147 2_665
C(6) H(9) 3.426 1_544
C(6) H(10) 3.380 1_544
C(6) H(10) 3.488 2_576
C(7) H(5) 3.575 2_675
C(7) H(10) 3.552 2_576
C(8) H(6) 3.214 .
C(9) H(4) 3.560 2_675
C(9) H(6) 1.949 .
C(9) H(11) 3.193 1_554
C(9) H(12) 3.458 1_554
C(10) H(6) 0.899 .
C(10) H(7) 2.502 .
C(10) H(11) 3.297 1_554
C(11) H(6) 2.027 .
C(11) H(7) 2.634 .
C(12) H(6) 2.658 .
C(12) H(7) 2.044 .
C(13) H(6) 2.548 .
C(13) H(7) 0.943 .
C(14) H(7) 2.008 .
C(15) H(7) 3.272 .
C(16) H(3) 3.322 1_566
C(16) H(3) 3.524 2_676
C(16) H(10) 3.443 2_587
C(17) H(2) 3.151 1_566
C(17) H(3) 3.504 1_566
C(17) H(3) 3.427 2_676
C(18) H(4) 3.459 2_676
C(18) H(5) 3.155 1_556
C(18) H(12) 3.189 2_577
C(19) H(4) 3.333 2_676
C(19) H(5) 3.154 1_556
C(19) H(11) 3.177 2_577
C(19) H(12) 3.534 2_577
C(21) H(7) 3.264 .
C(22) H(6) 3.597 2_676
C(22) H(7) 3.485 2_576
H(1) O(2) 3.330 2_566
H(1) H(8) 3.410 2_576
H(2) O(1) 2.845 2_666
H(2) O(2) 3.340 2_566
H(2) C(6) 3.585 2_665
H(2) C(17) 3.151 1_544
H(2) H(3) 2.729 2_665
H(2) H(9) 3.581 2_576
H(2) H(10) 2.550 1_544
H(3) O(1) 2.690 1_554
H(3) C(5) 3.205 2_665
H(3) C(6) 3.147 2_665
H(3) C(16) 3.322 1_544
H(3) C(16) 3.524 2_676
H(3) C(17) 3.504 1_544
H(3) C(17) 3.427 2_676
H(3) H(2) 2.729 2_665
H(3) H(3) 2.562 2_665
H(3) H(9) 2.913 1_544
H(3) H(10) 3.288 1_544
H(4) S(1) 3.353 1_554
H(4) O(1) 2.681 1_554
H(4) N(1) 3.106 1_554
H(4) C(9) 3.560 2_675
H(4) C(18) 3.459 2_676
H(4) C(19) 3.333 2_676
H(4) H(5) 2.683 2_675
H(4) H(11) 3.577 2_576
H(4) H(12) 3.218 1_554
H(4) H(12) 3.444 2_676
H(5) O(1) 3.541 2_676
H(5) N(1) 3.438 2_676
H(5) C(7) 3.575 2_675
H(5) C(18) 3.155 1_554
H(5) C(19) 3.154 1_554
H(5) H(4) 2.683 2_675
H(5) H(5) 3.222 2_675
H(5) H(6) 2.309 .
H(5) H(11) 2.747 1_554
H(5) H(12) 2.696 1_554
H(5) H(12) 3.528 2_676
H(6) O(1) 2.983 2_676
H(6) N(1) 3.576 2_576
H(6) N(2) 3.482 2_676
H(6) C(1) 3.490 2_676
H(6) C(2) 3.235 .
H(6) C(8) 3.214 .
H(6) C(9) 1.949 .
H(6) C(10) 0.899 .
H(6) C(11) 2.027 .
H(6) C(12) 2.658 .
H(6) C(13) 2.548 .
H(6) C(22) 3.597 2_676
H(6) H(5) 2.309 .
H(6) H(7) 1.926 .
H(6) H(11) 2.934 1_554
H(7) O(2) 3.042 2_576
H(7) N(1) 3.551 2_576
H(7) C(1) 3.508 2_576
H(7) C(10) 2.502 .
H(7) C(11) 2.634 .
H(7) C(12) 2.044 .
H(7) C(13) 0.943 .
H(7) C(14) 2.008 .
H(7) C(15) 3.272 .
H(7) C(21) 3.264 .
H(7) C(22) 3.485 2_576
H(7) H(6) 1.926 .
H(7) H(8) 2.353 .
H(8) S(1) 3.215 1_565
H(8) O(1) 3.254 1_565
H(8) O(2) 2.791 1_565
H(8) N(2) 3.465 1_565
H(8) N(2) 3.529 2_576
H(8) H(1) 3.410 2_576
H(8) H(7) 2.353 .
H(9) S(1) 3.327 1_565
H(9) O(1) 3.114 1_565
H(9) O(2) 2.640 1_565
H(9) C(4) 3.420 2_576
H(9) C(5) 3.435 2_576
H(9) C(6) 3.426 1_566
H(9) H(2) 3.581 2_576
H(9) H(3) 2.913 1_566
H(9) H(10) 2.750 2_587
H(10) O(2) 2.811 2_577
H(10) C(5) 3.038 1_566
H(10) C(6) 3.380 1_566
H(10) C(6) 3.488 2_576
H(10) C(7) 3.552 2_576
H(10) C(16) 3.443 2_587
H(10) H(2) 2.550 1_566
H(10) H(3) 3.288 1_566
H(10) H(9) 2.750 2_587
H(10) H(10) 3.215 2_587
H(11) S(1) 3.598 2_577
H(11) O(2) 3.290 2_577
H(11) N(1) 2.838 2_577
H(11) C(9) 3.193 1_556
H(11) C(10) 3.297 1_556
H(11) C(19) 3.177 2_577
H(11) H(4) 3.577 2_576
H(11) H(5) 2.747 1_556
H(11) H(6) 2.934 1_556
H(11) H(11) 3.528 2_577
H(11) H(12) 2.443 2_577
H(12) C(9) 3.458 1_556
H(12) C(18) 3.189 2_577
H(12) C(19) 3.534 2_577
H(12) H(4) 3.218 1_556
H(12) H(4) 3.444 2_676
H(12) H(5) 2.696 1_556
H(12) H(5) 3.528 2_676
H(12) H(11) 2.443 2_577
H(12) H(12) 3.212 2_577

loop_
_geom_torsion_atom_site_label_1
_geom_torsion_atom_site_label_2
_geom_torsion_atom_site_label_3
_geom_torsion_atom_site_label_4
_geom_torsion
O(1) S(1) N(1) C(22) 113.81(15)
O(1) S(1) N(2) C(1) -115.29(16)
O(2) S(1) N(1) C(22) -114.68(16)
O(2) S(1) N(2) C(1) 113.48(16)
N(1) S(1) N(2) C(1) -0.71(17)
N(2) S(1) N(1) C(22) 0.10(16)
S(1) N(1) C(22) C(1) 0.5(2)
S(1) N(1) C(22) C(21) -179.72(16)
S(1) N(2) C(1) C(2) -179.56(17)
S(1) N(2) C(1) C(22) 1.0(2)
N(2) C(1) C(2) C(3) 1.1(3)
N(2) C(1) C(2) C(11) -179.7(2)
N(2) C(1) C(22) N(1) -1.1(2)
N(2) C(1) C(22) C(21) 179.12(18)
C(2) C(1) C(22) N(1) 179.51(18)
C(2) C(1) C(22) C(21) -0.3(2)
C(22) C(1) C(2) C(3) -179.59(17)
C(22) C(1) C(2) C(11) -0.3(2)
C(1) C(2) C(3) C(4) -0.4(3)
C(1) C(2) C(3) C(8) 179.97(13)
C(1) C(2) C(11) C(10) 178.69(18)
C(1) C(2) C(11) C(12) -0.3(2)
C(3) C(2) C(11) C(10) -2.0(2)
C(3) C(2) C(11) C(12) 178.97(18)
C(11) C(2) C(3) C(4) -179.58(19)
C(11) C(2) C(3) C(8) 0.8(2)
C(2) C(3) C(4) C(5) -179.7(2)
C(2) C(3) C(8) C(7) -179.36(18)
C(2) C(3) C(8) C(9) 0.8(2)
C(4) C(3) C(8) C(7) 0.9(2)
C(4) C(3) C(8) C(9) -178.92(19)
C(8) C(3) C(4) C(5) 0.0(2)
C(3) C(4) C(5) C(6) -0.9(3)
C(4) C(5) C(6) C(7) 0.9(3)
C(5) C(6) C(7) C(8) 0.1(2)
C(6) C(7) C(8) C(3) -1.0(3)
C(6) C(7) C(8) C(9) 178.8(2)
C(3) C(8) C(9) C(10) -1.0(3)
C(7) C(8) C(9) C(10) 179.2(2)
C(8) C(9) C(10) C(11) -0.4(3)
C(9) C(10) C(11) C(2) 1.9(3)
C(9) C(10) C(11) C(12) -179.11(19)
C(2) C(11) C(12) C(13) -177.56(19)
C(2) C(11) C(12) C(21) 1.7(3)
C(10) C(11) C(12) C(13) 3.5(2)
C(10) C(11) C(12) C(21) -177.28(18)
C(11) C(12) C(13) C(14) 179.85(19)
C(11) C(12) C(21) C(20) 179.06(17)
C(11) C(12) C(21) C(22) -2.2(2)
C(13) C(12) C(21) C(20) -1.7(2)
C(13) C(12) C(21) C(22) 177.02(17)
C(21) C(12) C(13) C(14) 0.6(3)
C(12) C(13) C(14) C(15) 0.9(3)
C(13) C(14) C(15) C(16) 179.3(2)
C(13) C(14) C(15) C(20) -1.3(3)
C(14) C(15) C(16) C(17) 179.3(2)
C(14) C(15) C(20) C(19) 179.83(19)
C(14) C(15) C(20) C(21) 0.2(2)
C(16) C(15) C(20) C(19) -0.7(2)
C(16) C(15) C(20) C(21) 179.63(18)
C(20) C(15) C(16) C(17) -0.1(2)
C(15) C(16) C(17) C(18) 0.9(3)
C(16) C(17) C(18) C(19) -0.8(3)
C(17) C(18) C(19) C(20) -0.0(2)
C(18) C(19) C(20) C(15) 0.8(2)
C(18) C(19) C(20) C(21) -179.59(19)
C(15) C(20) C(21) C(12) 1.3(2)
C(15) C(20) C(21) C(22) -177.31(17)
C(19) C(20) C(21) C(12) -178.32(19)
C(19) C(20) C(21) C(22) 3.1(3)
C(12) C(21) C(22) N(1) -178.25(19)
C(12) C(21) C(22) C(1) 1.6(2)
C(20) C(21) C(22) N(1) 0.5(3)
C(20) C(21) C(22) C(1) -179.74(17)
